data_4509744
loop_
_publ_author_name
'Santra, Ramkinkar'
'Biradha, Kumar'

_publ_section_title
;
 Two-Dimensional Organic Brick-Wall Layers as Hosts for the Inclusion and
 Study of Aromatics Ensembles: Acid&#x2212;Pyridine and
 Acid&#x2212;Carbonyl Synthons for Multicomponent Materials
;
_journal_issue 11
_journal_name_full 'Crystal Growth &amp; Design'
_journal_page_first 4969
_journal_paper_doi 10.1021/cg900759e
_journal_volume 9
_journal_year 2009
_chemical_formula_sum 'C82 H66 N4 O18'
_chemical_formula_weight 1395.39
_chemical_name_systematic
; 
 ? 
;
_space_group_IT_number 15
_symmetry_cell_setting monoclinic
_symmetry_space_group_name_Hall '-C 2yc'
_symmetry_space_group_name_H-M 'C 1 2/c 1'
_atom_sites_solution_hydrogens geom
_atom_sites_solution_primary direct
_atom_sites_solution_secondary difmap
_audit_creation_method SHELXL-97
_cell_angle_alpha 90.00
_cell_angle_beta 122.680(2)
_cell_angle_gamma 90.00
_cell_formula_units_Z 4
_cell_length_a 22.4015(13)
_cell_length_b 24.8681(14)
_cell_length_c 14.4804(8)
_cell_measurement_reflns_used 6531
_cell_measurement_temperature 293(2)
_cell_measurement_theta_max 25.80
_cell_measurement_theta_min 1.36
_cell_volume 6789.8(7)
_computing_structure_refinement 'SHELXL-97 (Sheldrick, 1997)'
_computing_structure_solution 'SHELXS-97 (Sheldrick, 1990)'
_diffrn_ambient_temperature 293(2)
_diffrn_measured_fraction_theta_full 0.998
_diffrn_measured_fraction_theta_max 0.998
_diffrn_measurement_device_type 'Bruker CCD APEX-2'
_diffrn_measurement_method hemisphere
_diffrn_radiation_monochromator graphite
_diffrn_radiation_source 'fine-focus sealed tube'
_diffrn_radiation_type MoK\a
_diffrn_radiation_wavelength 0.71073
_diffrn_reflns_av_R_equivalents 0.0794
_diffrn_reflns_av_sigmaI/netI 0.0499
_diffrn_reflns_limit_h_max 27
_diffrn_reflns_limit_h_min -26
_diffrn_reflns_limit_k_max 30
_diffrn_reflns_limit_k_min -30
_diffrn_reflns_limit_l_max 17
_diffrn_reflns_limit_l_min -17
_diffrn_reflns_number 42614
_diffrn_reflns_theta_full 25.80
_diffrn_reflns_theta_max 25.80
_diffrn_reflns_theta_min 1.36
_exptl_absorpt_coefficient_mu 0.097
_exptl_absorpt_correction_T_max 0.980
_exptl_absorpt_correction_T_min 0.971
_exptl_absorpt_correction_type empirical
_exptl_absorpt_process_details sadabs
_exptl_crystal_colour 'deep yellow'
_exptl_crystal_density_diffrn 1.365
_exptl_crystal_density_meas ?
_exptl_crystal_density_method 'not measured'
_exptl_crystal_description 'rectangular blocks'
_exptl_crystal_F_000 2920
_exptl_crystal_size_max 0.31
_exptl_crystal_size_mid 0.25
_exptl_crystal_size_min 0.21
_refine_diff_density_max 0.452
_refine_diff_density_min -0.424
_refine_diff_density_rms 0.051
_refine_ls_extinction_method none
_refine_ls_goodness_of_fit_ref 0.937
_refine_ls_hydrogen_treatment mixed
_refine_ls_matrix_type full
_refine_ls_number_parameters 491
_refine_ls_number_reflns 6531
_refine_ls_number_restraints 0
_refine_ls_restrained_S_all 0.937
_refine_ls_R_factor_all 0.1335
_refine_ls_R_factor_gt 0.0638
_refine_ls_shift/su_max 0.077
_refine_ls_shift/su_mean 0.003
_refine_ls_structure_factor_coef Fsqd
_refine_ls_weighting_details 'calc w=1/[\s^2^(Fo^2^)+(0.0959P)^2^+8.3033P] where P=(Fo^2^+2Fc^2^)/3'
_refine_ls_weighting_scheme calc
_refine_ls_wR_factor_gt 0.1660
_refine_ls_wR_factor_ref 0.1965
_reflns_number_gt 3466
_reflns_number_total 6531
_reflns_threshold_expression >2sigma(I)
_cod_data_source_file cg900759esup1.cif
_cod_data_source_block 11
_cod_depositor_comments
;
The following automatic conversions were performed:

'_symmetry_cell_setting' value 'Monoclinic' changed to 'monoclinic'
according to /home/saulius/struct/CIF-dictionaries/cif_core.dic
dictionary named 'cif_core.dic' version 2.4.2 from 2011-04-26.

Automatic conversion script
Id: cif_fix_values 1891 2012-01-12 08:04:46Z andrius 

The following automatic conversions were performed:

'_exptl_crystal_density_meas' value 'not measured' was changed to '?'
- the value is perceived as not measured.

Automatic conversion script
Id: cif_fix_values 3008 2015-01-20 13:52:24Z robertas 
;
_cod_original_sg_symbol_H-M C2/c
_cod_database_code 4509744

loop_
_symmetry_equiv_pos_as_xyz
'x, y, z'
'-x, y, -z+1/2'
'x+1/2, y+1/2, z'
'-x+1/2, y+1/2, -z+1/2'
'-x, -y, -z'
'x, -y, z-1/2'
'-x+1/2, -y+1/2, -z'
'x+1/2, -y+1/2, z-1/2'

loop_
_atom_site_label
_atom_site_type_symbol
_atom_site_fract_x
_atom_site_fract_y
_atom_site_fract_z
_atom_site_U_iso_or_equiv
_atom_site_adp_type
_atom_site_occupancy
_atom_site_symmetry_multiplicity
_atom_site_calc_flag
_atom_site_refinement_flags
O1 O 0.19085(12) -0.59069(8) 0.8257(2) 0.0713(8) Uani 1 1 d .
H1O H 0.2176(15) -0.6236(12) 0.853(2) 0.050 Uiso 1 1 d .
O2 O 0.28986(11) -0.54608(9) 0.9326(2) 0.0725(8) Uani 1 1 d .
O3 O 0.27544(13) -0.34197(9) 0.9027(2) 0.0710(7) Uani 1 1 d .
O4 O 0.16828(13) -0.30710(8) 0.7943(2) 0.0764(8) Uani 1 1 d .
H4O H 0.1968(15) -0.2677(12) 0.819(2) 0.050 Uiso 1 1 d .
O5 O -0.02675(13) -0.50882(9) 0.5933(3) 0.0977(12) Uani 1 1 d .
H5O H -0.0668(18) -0.5126(12) 0.550(3) 0.050 Uiso 1 1 d .
O6 O -0.04345(12) -0.42083(9) 0.5706(3) 0.0908(10) Uani 1 1 d .
C1 C 0.18454(14) -0.49729(10) 0.8188(2) 0.0417(7) Uani 1 1 d .
C2 C 0.21649(15) -0.44733(10) 0.8511(3) 0.0428(7) Uani 1 1 d .
H2 H 0.2649 -0.4449 0.9031 0.051 Uiso 1 1 calc R
C3 C 0.17663(15) -0.40084(10) 0.8064(3) 0.0441(7) Uani 1 1 d .
C4 C 0.10441(15) -0.40497(11) 0.7293(3) 0.0481(8) Uani 1 1 d .
H4 H 0.0774 -0.3740 0.6995 0.058 Uiso 1 1 calc R
C5 C 0.07215(15) -0.45483(11) 0.6964(3) 0.0508(8) Uani 1 1 d .
C6 C 0.11293(15) -0.50082(10) 0.7416(3) 0.0474(8) Uani 1 1 d .
H6 H 0.0916 -0.5344 0.7195 0.057 Uiso 1 1 calc R
C7 C 0.22712(15) -0.54735(11) 0.8651(3) 0.0456(8) Uani 1 1 d .
C8 C 0.21186(18) -0.34680(12) 0.8397(3) 0.0524(8) Uani 1 1 d .
C9 C -0.00484(16) -0.45828(12) 0.6139(3) 0.0647(11) Uani 1 1 d .
O11 O 0.34532(11) 0.04798(8) 0.9583(2) 0.0767(9) Uani 1 1 d .
C11 C 0.28121(15) 0.04919(10) 0.8946(3) 0.0448(8) Uani 1 1 d .
C12 C 0.23918(14) -0.00158(10) 0.8532(2) 0.0406(7) Uani 1 1 d .
C13 C 0.16028(16) 0.00221(12) 0.7813(3) 0.0549(9) Uani 1 1 d .
H13A H 0.1397 -0.0275 0.7981 0.066 Uiso 1 1 calc .
H13B H 0.1462 -0.0015 0.7055 0.066 Uiso 1 1 calc .
C14 C 0.13058(16) 0.05387(12) 0.7935(3) 0.0542(9) Uani 1 1 d .
H14A H 0.1378 0.0552 0.8658 0.065 Uiso 1 1 calc .
H14B H 0.0799 0.0550 0.7395 0.065 Uiso 1 1 calc .
C15 C 0.16518(15) 0.10191(11) 0.7784(3) 0.0534(9) Uani 1 1 d .
H15A H 0.1542 0.1022 0.7038 0.064 Uiso 1 1 calc .
H15B H 0.1456 0.1344 0.7889 0.064 Uiso 1 1 calc .
C16 C 0.24400(14) 0.10233(10) 0.8563(2) 0.0421(7) Uani 1 1 d .
C17 C 0.28543(15) 0.14585(11) 0.8987(3) 0.0444(8) Uani 1 1 d .
H17 H 0.3335 0.1384 0.9458 0.053 Uiso 1 1 calc R
C18 C 0.27669(15) -0.04731(10) 0.8854(3) 0.0447(8) Uani 1 1 d .
H18 H 0.3256 -0.0428 0.9301 0.054 Uiso 1 1 calc R
N21 N 0.24254(13) 0.31379(9) 0.8725(2) 0.0513(7) Uani 1 1 d .
C21 C 0.19578(16) 0.28052(12) 0.7947(3) 0.0534(9) Uani 1 1 d .
H21 H 0.1538 0.2949 0.7366 0.064 Uiso 1 1 calc R
C22 C 0.20634(16) 0.22625(11) 0.7959(3) 0.0513(8) Uani 1 1 d .
H22 H 0.1727 0.2048 0.7386 0.062 Uiso 1 1 calc R
C23 C 0.26768(14) 0.20317(10) 0.8832(2) 0.0413(7) Uani 1 1 d .
C24 C 0.31654(15) 0.23879(11) 0.9621(3) 0.0470(8) Uani 1 1 d .
H24 H 0.3592 0.2258 1.0209 0.056 Uiso 1 1 calc R
C25 C 0.30244(16) 0.29268(11) 0.9541(3) 0.0506(8) Uani 1 1 d .
H25 H 0.3362 0.3155 1.0081 0.061 Uiso 1 1 calc R
N31 N 0.21547(15) -0.21140(10) 0.8315(3) 0.0583(8) Uani 1 1 d .
C31 C 0.17263(18) -0.17475(12) 0.7601(3) 0.0552(9) Uani 1 1 d .
H31 H 0.1295 -0.1859 0.6995 0.066 Uiso 1 1 calc R
C32 C 0.18914(16) -0.12115(11) 0.7716(3) 0.0509(8) Uani 1 1 d .
H32 H 0.1576 -0.0967 0.7193 0.061 Uiso 1 1 calc R
C33 C 0.25284(15) -0.10350(10) 0.8612(2) 0.0418(7) Uani 1 1 d .
C34 C 0.29800(17) -0.14258(11) 0.9337(3) 0.0558(9) Uani 1 1 d .
H34 H 0.3421 -0.1329 0.9938 0.067 Uiso 1 1 calc R
C35 C 0.27772(19) -0.19543(12) 0.9168(3) 0.0652(10) Uani 1 1 d .
H35 H 0.3085 -0.2210 0.9667 0.078 Uiso 1 1 calc R
O1A O 0.3831(3) -0.3881(2) 1.0773(4) 0.0804(16) Uani 0.50 1 d P
O2A O 0.3902(3) -0.2865(2) 1.0755(5) 0.0956(19) Uani 0.50 1 d P
C1A C 0.5000 -0.3897(3) 1.2500 0.0864(18) Uani 1 2 d S
H1A H 0.5000 -0.4271 1.2500 0.104 Uiso 1 2 calc SR
C2A C 0.4428(2) -0.36414(18) 1.1645(4) 0.0769(11) Uani 1 1 d .
C3A C 0.4435(2) -0.3103(2) 1.1633(4) 0.0790(12) Uani 1 1 d .
C4A C 0.5000 -0.2805(3) 1.2500 0.0904(19) Uani 1 2 d S
H4A H 0.5000 -0.2431 1.2500 0.109 Uiso 1 2 calc SR
O1B O 0.41927(15) -0.58470(11) 0.9954(2) 0.0816(8) Uani 1 1 d .
H1OB H 0.3758(17) -0.5696(12) 0.985(2) 0.050 Uiso 1 1 d .
C1B C 0.5126(2) -0.55142(16) 0.9828(3) 0.0688(10) Uani 1 1 d .
H1B H 0.5214 -0.5865 0.9711 0.083 Uiso 1 1 calc R
C2B C 0.45906(18) -0.54149(15) 0.9989(3) 0.0617(10) Uani 1 1 d .
C3B C 0.44600(19) -0.48997(16) 1.0165(3) 0.0664(10) Uani 1 1 d .
H3B H 0.4097 -0.4829 1.0279 0.080 Uiso 1 1 calc R
C1C C 0.4979(2) 0.1792(2) 0.3443(5) 0.113(2) Uani 1 1 d .
C2C C 0.49877(14) 0.22790(13) 0.2975(3) 0.0514(8) Uani 1 1 d .
C3C C 0.49777(19) 0.2771(2) 0.3437(4) 0.0905(15) Uani 1 1 d .
C4C C 0.4970(4) 0.2775(5) 0.4406(8) 0.195(6) Uani 1 1 d .
H4C H 0.4990 0.3087 0.4777 0.234 Uiso 1 1 calc R
C5C C 0.4934(6) 0.2303(8) 0.4713(10) 0.251(13) Uani 1 1 d .
H5C H 0.4891 0.2323 0.5317 0.301 Uiso 1 1 calc R
C6C C 0.4936(5) 0.1831(5) 0.4472(11) 0.228(10) Uani 1 1 d .
H6C H 0.4916 0.1539 0.4853 0.273 Uiso 1 1 calc R
C7C C 0.5003(3) 0.32501(18) 0.2928(4) 0.141(5) Uani 1 1 d .
H7C H 0.5025 0.3578 0.3254 0.169 Uiso 1 1 calc R
C8C C 0.5005(5) 0.1312(2) 0.2927(9) 0.244(12) Uani 1 1 d .
H8C H 0.5030 0.0984 0.3254 0.293 Uiso 1 1 calc R

loop_
_atom_site_aniso_label
_atom_site_aniso_U_11
_atom_site_aniso_U_22
_atom_site_aniso_U_33
_atom_site_aniso_U_23
_atom_site_aniso_U_13
_atom_site_aniso_U_12
O1 0.0476(13) 0.0264(11) 0.105(2) 0.0062(12) 0.0182(13) 0.0049(10)
O2 0.0413(13) 0.0520(14) 0.0846(18) 0.0045(12) 0.0081(13) 0.0100(10)
O3 0.0585(15) 0.0542(14) 0.0781(18) -0.0101(12) 0.0223(14) -0.0249(11)
O4 0.0691(15) 0.0244(11) 0.114(2) -0.0016(12) 0.0355(15) -0.0089(11)
O5 0.0355(13) 0.0385(13) 0.139(3) 0.0119(14) -0.0054(15) -0.0101(11)
O6 0.0401(13) 0.0432(13) 0.130(2) 0.0179(14) 0.0068(14) 0.0083(11)
C1 0.0359(15) 0.0292(14) 0.0532(19) 0.0034(13) 0.0197(14) 0.0007(11)
C2 0.0342(15) 0.0351(15) 0.0488(18) -0.0008(13) 0.0156(13) -0.0053(12)
C3 0.0417(16) 0.0285(14) 0.0548(19) -0.0025(13) 0.0212(14) -0.0049(12)
C4 0.0430(17) 0.0256(14) 0.064(2) 0.0058(13) 0.0215(16) 0.0004(12)
C5 0.0352(15) 0.0290(14) 0.068(2) 0.0041(14) 0.0144(15) -0.0015(12)
C6 0.0365(15) 0.0240(13) 0.067(2) 0.0007(13) 0.0180(15) -0.0042(11)
C7 0.0377(17) 0.0354(15) 0.053(2) 0.0053(14) 0.0174(15) 0.0041(12)
C8 0.054(2) 0.0345(16) 0.060(2) -0.0034(15) 0.0255(18) -0.0125(15)
C9 0.0362(17) 0.0350(17) 0.091(3) 0.0101(16) 0.0131(17) -0.0024(13)
O11 0.0372(12) 0.0276(10) 0.107(2) -0.0029(11) 0.0009(13) 0.0038(9)
C11 0.0351(16) 0.0303(14) 0.0523(19) -0.0020(13) 0.0126(15) 0.0023(12)
C12 0.0384(15) 0.0272(14) 0.0479(18) 0.0003(12) 0.0178(14) -0.0018(11)
C13 0.0422(17) 0.0381(16) 0.065(2) -0.0020(15) 0.0164(16) -0.0046(13)
C14 0.0361(16) 0.0480(18) 0.067(2) -0.0010(16) 0.0202(16) 0.0015(13)
C15 0.0378(16) 0.0346(15) 0.066(2) 0.0021(15) 0.0135(15) 0.0039(13)
C16 0.0357(15) 0.0304(14) 0.0486(18) 0.0012(12) 0.0151(13) 0.0035(12)
C17 0.0330(15) 0.0320(15) 0.0553(19) 0.0020(13) 0.0155(14) 0.0052(12)
C18 0.0378(15) 0.0322(15) 0.0530(19) -0.0042(13) 0.0172(14) -0.0059(12)
N21 0.0480(15) 0.0287(12) 0.0753(19) 0.0070(13) 0.0322(15) 0.0068(11)
C21 0.0431(17) 0.0368(16) 0.067(2) 0.0123(15) 0.0207(16) 0.0094(14)
C22 0.0415(17) 0.0337(15) 0.059(2) 0.0018(14) 0.0140(15) 0.0019(13)
C23 0.0391(15) 0.0269(14) 0.0541(19) 0.0005(12) 0.0227(14) 0.0021(11)
C24 0.0320(15) 0.0324(15) 0.062(2) 0.0004(14) 0.0154(14) 0.0027(11)
C25 0.0446(17) 0.0290(14) 0.067(2) -0.0040(14) 0.0229(16) -0.0005(12)
N31 0.0671(18) 0.0297(13) 0.082(2) -0.0087(13) 0.0430(17) -0.0113(12)
C31 0.0536(19) 0.0373(17) 0.071(2) -0.0118(16) 0.0310(18) -0.0105(14)
C32 0.0483(18) 0.0348(15) 0.058(2) -0.0028(14) 0.0215(16) -0.0037(13)
C33 0.0456(16) 0.0261(13) 0.0542(19) -0.0009(13) 0.0273(15) -0.0014(12)
C34 0.0508(19) 0.0327(16) 0.064(2) -0.0035(14) 0.0182(17) -0.0012(13)
C35 0.070(2) 0.0299(16) 0.080(3) 0.0058(16) 0.031(2) 0.0020(15)
O1A 0.061(3) 0.084(4) 0.072(4) -0.016(3) 0.019(3) 0.001(3)
O2A 0.078(4) 0.069(4) 0.113(5) 0.001(3) 0.034(4) 0.006(3)
C1A 0.075(4) 0.095(4) 0.074(4) 0.000 0.030(3) 0.000
C2A 0.076(3) 0.081(3) 0.080(3) -0.004(2) 0.046(2) 0.000(2)
C3A 0.055(2) 0.102(3) 0.071(3) -0.001(3) 0.029(2) -0.001(2)
C4A 0.089(5) 0.082(4) 0.112(6) 0.000 0.063(4) 0.000
O1B 0.0655(17) 0.0791(19) 0.091(2) 0.0144(15) 0.0363(16) 0.0214(15)
C1B 0.059(2) 0.071(2) 0.066(3) 0.0016(19) 0.027(2) 0.0185(19)
C2B 0.0470(19) 0.066(2) 0.054(2) 0.0137(17) 0.0152(17) 0.0104(17)
C3B 0.055(2) 0.078(3) 0.065(2) 0.006(2) 0.0312(19) 0.0160(19)
C1C 0.040(2) 0.135(5) 0.123(4) 0.082(4) 0.017(2) -0.006(2)
C2C 0.0248(14) 0.0557(18) 0.057(2) 0.0058(15) 0.0115(15) 0.0033(13)
C3C 0.035(2) 0.135(4) 0.071(3) -0.038(3) 0.0090(19) 0.020(2)
C4C 0.057(4) 0.347(16) 0.151(10) -0.121(10) 0.036(5) 0.011(7)
C5C 0.098(6) 0.55(4) 0.115(7) 0.035(17) 0.067(5) -0.071(15)
C6C 0.065(4) 0.313(17) 0.197(13) 0.188(14) 0.000(5) -0.024(7)
C7C 0.054(2) 0.059(2) 0.175(8) -0.045(3) -0.027(5) 0.027(3)
C8C 0.063(3) 0.067(3) 0.39(2) 0.117(7) -0.019(8) -0.030(4)

loop_
_atom_type_symbol
_atom_type_description
_atom_type_scat_dispersion_real
_atom_type_scat_dispersion_imag
_atom_type_scat_source
C C 0.0033 0.0016 'International Tables Vol C Tables 4.2.6.8 and 6.1.1.4'
H H 0.0000 0.0000 'International Tables Vol C Tables 4.2.6.8 and 6.1.1.4'
N N 0.0061 0.0033 'International Tables Vol C Tables 4.2.6.8 and 6.1.1.4'
O O 0.0106 0.0060 'International Tables Vol C Tables 4.2.6.8 and 6.1.1.4'

loop_
_geom_angle_atom_site_label_1
_geom_angle_atom_site_label_2
_geom_angle_atom_site_label_3
_geom_angle
_geom_angle_site_symmetry_1
_geom_angle_site_symmetry_3
C6 C1 C2 119.7(2) . .
C6 C1 C7 119.6(2) . .
C2 C1 C7 120.6(3) . .
C1 C2 C3 120.3(3) . .
C4 C3 C2 119.4(2) . .
C4 C3 C8 120.5(3) . .
C2 C3 C8 120.1(3) . .
C5 C4 C3 120.6(3) . .
C4 C5 C6 119.2(3) . .
C4 C5 C9 119.7(3) . .
C6 C5 C9 121.2(3) . .
C1 C6 C5 120.8(2) . .
O2 C7 O1 124.4(3) . .
O2 C7 C1 121.8(3) . .
O1 C7 C1 113.8(2) . .
O3 C8 O4 124.4(3) . .
O3 C8 C3 122.0(3) . .
O4 C8 C3 113.5(3) . .
O6 C9 O5 123.2(3) . .
O6 C9 C5 125.3(3) . .
O5 C9 C5 111.5(3) . .
O11 C11 C12 120.9(2) . .
O11 C11 C16 119.6(2) . .
C12 C11 C16 119.5(2) . .
C18 C12 C11 115.9(2) . .
C18 C12 C13 125.5(2) . .
C11 C12 C13 118.6(2) . .
C12 C13 C14 113.9(2) . .
C13 C14 C15 111.6(3) . .
C16 C15 C14 112.8(2) . .
C17 C16 C15 126.5(2) . .
C17 C16 C11 115.7(2) . .
C15 C16 C11 117.8(2) . .
C16 C17 C23 130.7(3) . .
C12 C18 C33 130.2(3) . .
C25 N21 C21 117.6(2) . .
N21 C21 C22 123.3(3) . .
C21 C22 C23 119.8(3) . .
C24 C23 C22 115.9(2) . .
C24 C23 C17 117.8(2) . .
C22 C23 C17 126.4(3) . .
C25 C24 C23 120.7(3) . .
N21 C25 C24 122.6(3) . .
C31 N31 C35 118.3(3) . .
N31 C31 C32 122.8(3) . .
C31 C32 C33 119.8(3) . .
C32 C33 C34 116.7(3) . .
C32 C33 C18 125.7(3) . .
C34 C33 C18 117.6(3) . .
C35 C34 C33 120.1(3) . .
N31 C35 C34 122.2(3) . .
C2A C1A C2A 124.5(6) 2_657 .
C3A C2A C1A 117.7(5) . .
C3A C2A O1A 115.6(4) . .
C1A C2A O1A 126.7(5) . .
O2A C3A C2A 116.7(5) . .
O2A C3A C4A 121.8(5) . .
C2A C3A C4A 121.5(5) . .
C3A C4A C3A 117.0(6) . 2_657
C2B C1B C3B 120.9(4) . 5_647
C1B C2B C3B 119.9(4) . .
C1B C2B O1B 117.6(4) . .
C3B C2B O1B 122.5(4) . .
C2B C3B C1B 119.3(4) . 5_647
C2C C1C C8C 117.2(6) . .
C2C C1C C6C 116.0(7) . .
C8C C1C C6C 126.8(7) . .
C1C C2C C3C 121.2(5) . .
C1C C2C C2C 119.6(4) . 2_655
C3C C2C C2C 119.1(3) . 2_655
C2C C3C C7C 118.1(5) . .
C2C C3C C4C 119.5(7) . .
C7C C3C C4C 122.4(7) . .
C5C C4C C3C 112.2(11) . .
C6C C5C C4C 140.5(15) . .
C5C C6C C1C 110.3(10) . .
C7C C7C C3C 122.7(3) 2_655 .
C8C C8C C1C 123.0(5) 2_655 .

loop_
_geom_bond_atom_site_label_1
_geom_bond_atom_site_label_2
_geom_bond_distance
_geom_bond_site_symmetry_2
O1 C7 1.283(3) .
O2 C7 1.203(3) .
O3 C8 1.213(4) .
O4 C8 1.291(4) .
O5 C9 1.323(4) .
O6 C9 1.193(4) .
C1 C6 1.376(4) .
C1 C2 1.383(4) .
C1 C7 1.489(4) .
C2 C3 1.389(4) .
C3 C4 1.387(4) .
C3 C8 1.500(4) .
C4 C5 1.384(4) .
C5 C6 1.388(4) .
C5 C9 1.478(4) .
O11 C11 1.218(3) .
C11 C12 1.494(4) .
C11 C16 1.500(4) .
C12 C18 1.339(4) .
C12 C13 1.493(4) .
C13 C14 1.500(4) .
C14 C15 1.503(4) .
C15 C16 1.497(4) .
C16 C17 1.339(4) .
C17 C23 1.464(4) .
C18 C33 1.469(4) .
N21 C25 1.327(4) .
N21 C21 1.333(4) .
C21 C22 1.369(4) .
C22 C23 1.393(4) .
C23 C24 1.392(4) .
C24 C25 1.367(4) .
N31 C31 1.323(4) .
N31 C35 1.330(4) .
C31 C32 1.369(4) .
C32 C33 1.383(4) .
C33 C34 1.387(4) .
C34 C35 1.369(4) .
O1A C2A 1.383(6) .
O2A C3A 1.325(7) .
C1A C2A 1.367(5) 2_657
C1A C2A 1.367(5) .
C2A C3A 1.338(6) .
C3A C4A 1.419(5) .
C4A C3A 1.419(5) 2_657
O1B C2B 1.379(4) .
C1B C2B 1.364(5) .
C1B C3B 1.382(5) 5_647
C2B C3B 1.369(5) .
C3B C1B 1.382(5) 5_647
C1C C2C 1.392(5) .
C1C C8C 1.426(11) .
C1C C6C 1.547(16) .
C2C C3C 1.401(5) .
C2C C2C 1.405(7) 2_655
C3C C7C 1.418(8) .
C3C C4C 1.413(10) .
C4C C5C 1.274(18) .
C5C C6C 1.22(2) .
C7C C7C 1.233(15) 2_655
C8C C8C 1.23(3) 2_655
